data_9016465
loop_
_publ_author_name
'Henning, P. A.'
'Adolfsson, E.'
'Grins, J.'

_publ_section_title
;
 The chalcogenide phosphate apatites Ca10(PO4)6S, Sr10(PO4)6S, Ba10(PO4)6S and Ca10(PO4)6Se
;
_journal_name_full 'Zeitschrift fur Kristallographie'
_journal_page_first 226
_journal_page_last 230
_journal_volume 215
_journal_year 2000
_chemical_compound_source Synthetic
_chemical_formula_sum 'Ba10 O24 P6 S'
_space_group_IT_number 147
_symmetry_space_group_name_Hall '-P 3'
_symmetry_space_group_name_H-M 'P -3'
_cell_angle_alpha 90
_cell_angle_beta 90
_cell_angle_gamma 120
_cell_length_a 10.252
_cell_length_b 10.252
_cell_length_c 7.659
_cell_formula_units_Z 1
_cell_volume 697.140
_database_code_amcsd 0019726
_exptl_crystal_density_diffrn 4.705
_cod_original_formula_sum 'Ba10 P6 O24 S'
_cod_database_code 9016465
_amcsd_formula_title Ba10(PO4)6S

loop_
_space_group_symop_operation_xyz
x,y,z
y,-x+y,-z
-x+y,-x,z
-x,-y,-z
-y,x-y,z
x-y,x,-z

loop_
_atom_site_label
_atom_site_fract_x
_atom_site_fract_y
_atom_site_fract_z
_atom_site_U_iso_or_equiv
Ba11 0.33333 0.66667 0.01420 0.01230
Ba12 0.33333 0.66667 0.51060 0.01230
Ba2 0.24505 0.98244 0.26060 0.01230
P 0.40100 0.37220 0.23040 0.00740
O1 0.35360 0.48370 0.30200 0.03800
O2 0.57250 0.44510 0.19900 0.03800
O31 0.34400 0.24520 0.09400 0.03800
O32 0.33700 0.28810 0.40320 0.03800
S 0.00000 0.00000 0.50000 0.00600

loop_
_cod_related_entry_id
_cod_related_entry_database
_cod_related_entry_code
1 AMCSD 0019726
